data_2215836
loop_
_publ_author_name
'Bian, He-Dong'
'Huang, Fu-Ping'
'Yu, Qing'
'Liang, Hong'

_publ_section_title Bis[(1,3-benzothiazol-2-ylsulfanyl)acetato-\k<i>O</i>]bis(imidazole-\k<i>N</i>^3^)copper(II)
_journal_coeditor_code CF2156
_journal_issue 11
_journal_name_full 'Acta Crystallographica Section E'
_journal_page_first m2821
_journal_page_last m2821
_journal_paper_doi 10.1107/S1600536807051586
_journal_volume 63
_journal_year 2007
_chemical_formula_iupac '[Cu (C9 H6 N O2 S2)2 (C3 H4 N2)2]'
_chemical_formula_moiety 'C24 H20 Cu N6 O4 S4'
_chemical_formula_sum 'C24 H20 Cu N6 O4 S4'
_chemical_formula_weight 648.24
_chemical_name_systematic Bis[(1,3-benzothiazol-2-ylsulfanyl)acetato-\kO]bis(imidazole-\kN^3^)copper(II)
_space_group_IT_number 14
_symmetry_cell_setting monoclinic
_symmetry_space_group_name_Hall '-P 2ybc'
_symmetry_space_group_name_H-M 'P 1 21/c 1'
_atom_sites_solution_hydrogens geom
_atom_sites_solution_primary direct
_atom_sites_solution_secondary difmap
_audit_creation_method SHELXL-97
_cell_angle_alpha 90.00
_cell_angle_beta 91.281(3)
_cell_angle_gamma 90.00
_cell_formula_units_Z 2
_cell_length_a 10.086(3)
_cell_length_b 12.050(3)
_cell_length_c 10.521(3)
_cell_measurement_reflns_used 2567
_cell_measurement_temperature 298(2)
_cell_measurement_theta_max 27.547
_cell_measurement_theta_min 2.571
_cell_volume 1278.4(6)
_computing_cell_refinement 'SAINT (Bruker, 1998)'
_computing_data_collection 'SMART (Bruker, 1998)'
_computing_data_reduction 'SAINT (Bruker, 1998)'
_computing_molecular_graphics 'SHELXTL (Bruker, 1997)'
_computing_publication_material 'SHELXTL (Bruker, 1997)'
_computing_structure_refinement 'SHELXTL (Bruker, 1997)'
_computing_structure_solution 'SHELXTL (Bruker, 1997)'
_diffrn_ambient_temperature 298(2)
_diffrn_measured_fraction_theta_full 0.999
_diffrn_measured_fraction_theta_max 0.999
_diffrn_measurement_device_type 'Bruker SMART CCD'
_diffrn_measurement_method '\f and \w'
_diffrn_radiation_monochromator graphite
_diffrn_radiation_source 'fine-focus sealed tube'
_diffrn_radiation_type MoK\a
_diffrn_radiation_wavelength 0.71073
_diffrn_reflns_av_R_equivalents 0.0257
_diffrn_reflns_av_sigmaI/netI 0.0310
_diffrn_reflns_limit_h_max 11
_diffrn_reflns_limit_h_min -9
_diffrn_reflns_limit_k_max 14
_diffrn_reflns_limit_k_min -12
_diffrn_reflns_limit_l_max 12
_diffrn_reflns_limit_l_min -11
_diffrn_reflns_number 6476
_diffrn_reflns_theta_full 25.01
_diffrn_reflns_theta_max 25.01
_diffrn_reflns_theta_min 2.02
_diffrn_standards_number 0
_exptl_absorpt_coefficient_mu 1.227
_exptl_absorpt_correction_T_max 0.837
_exptl_absorpt_correction_T_min 0.702
_exptl_absorpt_correction_type multi-scan
_exptl_absorpt_process_details '(SADABS; Bruker, 1998)'
_exptl_crystal_colour blue
_exptl_crystal_density_diffrn 1.684
_exptl_crystal_density_method 'not measured'
_exptl_crystal_description block
_exptl_crystal_F_000 662
_exptl_crystal_size_max 0.31
_exptl_crystal_size_mid 0.23
_exptl_crystal_size_min 0.15
_refine_diff_density_max 0.428
_refine_diff_density_min -0.264
_refine_ls_extinction_method none
_refine_ls_goodness_of_fit_ref 1.003
_refine_ls_hydrogen_treatment constr
_refine_ls_matrix_type full
_refine_ls_number_parameters 178
_refine_ls_number_reflns 2250
_refine_ls_number_restraints 0
_refine_ls_restrained_S_all 1.003
_refine_ls_R_factor_all 0.0470
_refine_ls_R_factor_gt 0.0307
_refine_ls_shift/su_max 0.000
_refine_ls_shift/su_mean 0.000
_refine_ls_structure_factor_coef Fsqd
_refine_ls_weighting_details 'calc w=1/[\s^2^(Fo^2^)+(0.0469P)^2^+0.8447P] where P=(Fo^2^+2Fc^2^)/3'
_refine_ls_weighting_scheme calc
_refine_ls_wR_factor_gt 0.0756
_refine_ls_wR_factor_ref 0.0894
_reflns_number_gt 1768
_reflns_number_total 2250
_reflns_threshold_expression I>2\s(I)
_cod_data_source_file cf2156.cif
_cod_data_source_block I
_cod_depositor_comments
;
The following automatic conversions were performed:
'_symmetry_cell_setting' value 'Monoclinic' changed to 'monoclinic'
according to '/home/saulius/struct/CIF-dictionaries/cif_core.dic'
dictionary named 'cif_core.dic' version 2.4.1 from 2010-06-29.

Automatic conversion script
Id: cif_fix_enum 1527 2010-12-29 10:47:43Z saulius 

The following automatic conversions were performed:

'_symmetry_cell_setting' value 'Monoclinic' changed to 'monoclinic'
according to /home/saulius/struct/CIF-dictionaries/cif_core.dic
dictionary named 'cif_core.dic' version 2.4.1 from 2010-06-29.

Automatic conversion script
Id: cif_fix_values 1715 2011-07-08 13:25:40Z adriana 
;
_cod_original_sg_symbol_H-M 'P 21/c'
_cod_database_code 2215836
_cod_database_fobs_code 2215836

loop_
_symmetry_equiv_pos_as_xyz
'x, y, z'
'-x, y+1/2, -z+1/2'
'-x, -y, -z'
'x, -y-1/2, z-1/2'

loop_
_atom_site_type_symbol
_atom_site_label
_atom_site_fract_x
_atom_site_fract_y
_atom_site_fract_z
_atom_site_U_iso_or_equiv
_atom_site_adp_type
_atom_site_calc_flag
_atom_site_refinement_flags
_atom_site_occupancy
Cu Cu1 0.5000 1.0000 0.0000 0.02612(16) Uani d S 1
N N1 0.1790(2) 1.1037(2) 0.4327(2) 0.0350(6) Uani d . 1
N N2 0.5031(2) 0.9149(2) 0.1598(2) 0.0306(6) Uani d . 1
N N3 0.5472(3) 0.7866(2) 0.3026(3) 0.0429(7) Uani d . 1
H H3 0.5779 0.7268 0.3370 0.052 Uiso calc R 1
O O1 0.35753(19) 1.09765(16) 0.06651(17) 0.0297(5) Uani d . 1
O O2 0.2287(2) 0.97582(18) -0.0341(2) 0.0438(6) Uani d . 1
S S1 0.09591(8) 0.95164(7) 0.27425(7) 0.0356(2) Uani d . 1
S S2 0.12226(8) 1.19910(6) 0.21074(7) 0.0355(2) Uani d . 1
C C1 0.2436(3) 1.0601(2) 0.0281(3) 0.0291(6) Uani d . 1
C C2 0.1223(3) 1.1293(3) 0.0589(3) 0.0340(7) Uani d . 1
H H2A 0.0453 1.0811 0.0541 0.041 Uiso calc R 1
H H2B 0.1110 1.1850 -0.0071 0.041 Uiso calc R 1
C C3 0.1361(3) 1.0878(2) 0.3167(3) 0.0312(7) Uani d . 1
C C4 0.1860(3) 1.0024(3) 0.4970(3) 0.0325(7) Uani d . 1
C C5 0.1485(3) 0.9090(3) 0.4248(3) 0.0310(7) Uani d . 1
C C6 0.1636(3) 0.8019(3) 0.4724(3) 0.0380(8) Uani d . 1
H H6 0.1410 0.7404 0.4232 0.046 Uiso calc R 1
C C7 0.2133(3) 0.7898(3) 0.5949(3) 0.0445(8) Uani d . 1
H H7 0.2260 0.7190 0.6282 0.053 Uiso calc R 1
C C8 0.2446(3) 0.8817(3) 0.6688(3) 0.0468(9) Uani d . 1
H H8 0.2750 0.8714 0.7520 0.056 Uiso calc R 1
C C9 0.2317(3) 0.9881(3) 0.6217(3) 0.0415(8) Uani d . 1
H H9 0.2532 1.0491 0.6723 0.050 Uiso calc R 1
C C10 0.5633(3) 0.8185(3) 0.1828(3) 0.0369(7) Uani d . 1
H H10 0.6104 0.7787 0.1230 0.044 Uiso calc R 1
C C11 0.4737(3) 0.8653(3) 0.3607(3) 0.0485(9) Uani d . 1
H H11 0.4470 0.8649 0.4447 0.058 Uiso calc R 1
C C12 0.4469(3) 0.9442(3) 0.2732(3) 0.0423(8) Uani d . 1
H H12 0.3981 1.0084 0.2871 0.051 Uiso calc R 1

loop_
_atom_site_aniso_label
_atom_site_aniso_U_11
_atom_site_aniso_U_22
_atom_site_aniso_U_33
_atom_site_aniso_U_12
_atom_site_aniso_U_13
_atom_site_aniso_U_23
Cu1 0.0296(3) 0.0238(3) 0.0250(3) 0.0048(2) 0.0015(2) 0.0009(2)
N1 0.0394(15) 0.0286(14) 0.0373(14) 0.0021(11) 0.0031(12) -0.0042(12)
N2 0.0298(13) 0.0320(14) 0.0301(13) 0.0031(11) 0.0013(10) 0.0070(11)
N3 0.0392(16) 0.0440(17) 0.0456(16) 0.0033(13) 0.0004(13) 0.0229(13)
O1 0.0316(11) 0.0277(11) 0.0298(10) 0.0058(9) 0.0004(8) -0.0015(9)
O2 0.0503(14) 0.0364(13) 0.0447(13) -0.0035(10) 0.0046(11) -0.0134(10)
S1 0.0399(5) 0.0299(4) 0.0368(4) -0.0038(3) -0.0006(3) -0.0031(3)
S2 0.0383(4) 0.0258(4) 0.0425(5) 0.0060(3) 0.0045(3) -0.0019(3)
C1 0.0355(17) 0.0263(16) 0.0255(14) 0.0018(13) 0.0007(13) 0.0054(13)
C2 0.0333(17) 0.0340(18) 0.0347(16) 0.0013(13) -0.0022(13) 0.0009(14)
C3 0.0278(15) 0.0257(16) 0.0404(17) 0.0051(12) 0.0096(13) -0.0008(13)
C4 0.0288(16) 0.0344(17) 0.0346(16) 0.0014(13) 0.0070(13) -0.0023(14)
C5 0.0253(15) 0.0356(17) 0.0324(16) -0.0024(12) 0.0059(12) -0.0019(13)
C6 0.0373(18) 0.0326(18) 0.0445(19) -0.0076(14) 0.0066(15) 0.0010(15)
C7 0.044(2) 0.040(2) 0.049(2) -0.0029(15) 0.0113(16) 0.0151(16)
C8 0.049(2) 0.059(2) 0.0330(17) -0.0030(17) 0.0013(15) 0.0056(17)
C9 0.044(2) 0.045(2) 0.0355(18) -0.0025(15) 0.0017(14) -0.0065(15)
C10 0.0378(18) 0.0353(18) 0.0375(17) 0.0039(14) 0.0007(14) 0.0069(14)
C11 0.0365(18) 0.071(3) 0.0383(18) 0.0105(17) 0.0098(15) 0.0213(18)
C12 0.0363(18) 0.051(2) 0.0395(18) 0.0130(15) 0.0093(14) 0.0111(16)

loop_
_atom_type_symbol
_atom_type_description
_atom_type_scat_dispersion_real
_atom_type_scat_dispersion_imag
_atom_type_scat_source
C C 0.0033 0.0016 'International Tables Vol C Tables 4.2.6.8 and 6.1.1.4'
H H 0.0000 0.0000 'International Tables Vol C Tables 4.2.6.8 and 6.1.1.4'
N N 0.0061 0.0033 'International Tables Vol C Tables 4.2.6.8 and 6.1.1.4'
O O 0.0106 0.0060 'International Tables Vol C Tables 4.2.6.8 and 6.1.1.4'
Cu Cu 0.3201 1.2651 'International Tables Vol C Tables 4.2.6.8 and 6.1.1.4'
S S 0.1246 0.1234 'International Tables Vol C Tables 4.2.6.8 and 6.1.1.4'

loop_
_geom_angle_atom_site_label_1
_geom_angle_atom_site_label_2
_geom_angle_atom_site_label_3
_geom_angle_site_symmetry_1
_geom_angle_site_symmetry_3
_geom_angle
_geom_angle_publ_flag
N2 Cu1 N2 3_675 . 180.0 y
N2 Cu1 O1 3_675 3_675 90.30(9) y
N2 Cu1 O1 . 3_675 89.70(9) y
N2 Cu1 O1 3_675 . 89.70(9) ?
N2 Cu1 O1 . . 90.30(9) ?
O1 Cu1 O1 3_675 . 180.0 y
C3 N1 C4 . . 109.8(2) ?
C10 N2 C12 . . 105.2(2) ?
C10 N2 Cu1 . . 127.4(2) ?
C12 N2 Cu1 . . 127.4(2) ?
C10 N3 C11 . . 107.7(3) ?
C10 N3 H3 . . 126.2 ?
C11 N3 H3 . . 126.2 ?
C1 O1 Cu1 . . 109.05(17) ?
C5 S1 C3 . . 88.84(14) ?
C3 S2 C2 . . 101.87(14) ?
O2 C1 O1 . . 124.0(3) ?
O2 C1 C2 . . 118.8(3) ?
O1 C1 C2 . . 117.1(3) ?
C1 C2 S2 . . 117.4(2) ?
C1 C2 H2A . . 108.0 ?
S2 C2 H2A . . 108.0 ?
C1 C2 H2B . . 108.0 ?
S2 C2 H2B . . 108.0 ?
H2A C2 H2B . . 107.2 ?
N1 C3 S1 . . 116.7(2) ?
N1 C3 S2 . . 120.4(2) ?
S1 C3 S2 . . 122.89(18) ?
C9 C4 N1 . . 125.2(3) ?
C9 C4 C5 . . 119.4(3) ?
N1 C4 C5 . . 115.3(3) ?
C6 C5 C4 . . 121.5(3) ?
C6 C5 S1 . . 129.1(2) ?
C4 C5 S1 . . 109.3(2) ?
C7 C6 C5 . . 117.9(3) ?
C7 C6 H6 . . 121.0 ?
C5 C6 H6 . . 121.0 ?
C6 C7 C8 . . 120.9(3) ?
C6 C7 H7 . . 119.6 ?
C8 C7 H7 . . 119.6 ?
C9 C8 C7 . . 121.5(3) ?
C9 C8 H8 . . 119.2 ?
C7 C8 H8 . . 119.2 ?
C8 C9 C4 . . 118.7(3) ?
C8 C9 H9 . . 120.7 ?
C4 C9 H9 . . 120.7 ?
N2 C10 N3 . . 111.0(3) ?
N2 C10 H10 . . 124.5 ?
N3 C10 H10 . . 124.5 ?
C12 C11 N3 . . 106.8(3) ?
C12 C11 H11 . . 126.6 ?
N3 C11 H11 . . 126.6 ?
C11 C12 N2 . . 109.3(3) ?
C11 C12 H12 . . 125.3 ?
N2 C12 H12 . . 125.3 ?

loop_
_geom_bond_atom_site_label_1
_geom_bond_atom_site_label_2
_geom_bond_site_symmetry_2
_geom_bond_distance
_geom_bond_publ_flag
Cu1 N2 3_675 1.970(2) ?
Cu1 N2 . 1.970(2) y
Cu1 O1 3_675 1.9961(19) ?
Cu1 O1 . 1.9961(19) y
N1 C3 . 1.300(4) ?
N1 C4 . 1.397(4) ?
N2 C10 . 1.330(4) ?
N2 C12 . 1.378(4) ?
N3 C10 . 1.332(4) ?
N3 C11 . 1.358(4) ?
N3 H3 . 0.860 ?
O1 C1 . 1.291(3) ?
O2 C1 . 1.216(3) ?
S1 C5 . 1.737(3) ?
S1 C3 . 1.746(3) ?
S2 C3 . 1.748(3) ?
S2 C2 . 1.806(3) ?
C1 C2 . 1.521(4) ?
C2 H2A . 0.970 ?
C2 H2B . 0.970 ?
C4 C9 . 1.391(4) ?
C4 C5 . 1.404(4) ?
C5 C6 . 1.392(4) ?
C6 C7 . 1.380(4) ?
C6 H6 . 0.930 ?
C7 C8 . 1.385(5) ?
C7 H7 . 0.930 ?
C8 C9 . 1.380(5) ?
C8 H8 . 0.930 ?
C9 H9 . 0.930 ?
C10 H10 . 0.930 ?
C11 C12 . 1.346(4) ?
C11 H11 . 0.930 ?
C12 H12 . 0.930 ?

loop_
_geom_hbond_atom_site_label_D
_geom_hbond_atom_site_label_H
_geom_hbond_atom_site_label_A
_geom_hbond_site_symmetry_A
_geom_hbond_distance_DH
_geom_hbond_distance_HA
_geom_hbond_distance_DA
_geom_hbond_angle_DHA
_geom_hbond_publ_flag
N3 H3 O1 2_645 0.86 1.96 2.819 174 y

loop_
_geom_torsion_atom_site_label_1
_geom_torsion_atom_site_label_2
_geom_torsion_atom_site_label_3
_geom_torsion_atom_site_label_4
_geom_torsion_site_symmetry_1
_geom_torsion
N2 Cu1 N2 C10 3_675 4E1(10)
O1 Cu1 N2 C10 3_675 -11.8(3)
O1 Cu1 N2 C10 . 168.2(3)
N2 Cu1 N2 C12 3_675 -15E1(10)
O1 Cu1 N2 C12 3_675 165.9(3)
O1 Cu1 N2 C12 . -14.1(3)
N2 Cu1 O1 C1 3_675 85.13(18)
N2 Cu1 O1 C1 . -94.87(18)
O1 Cu1 O1 C1 3_675 -6E1(10)
Cu1 O1 C1 O2 . 2.9(3)
Cu1 O1 C1 C2 . -174.60(19)
O2 C1 C2 S2 . 145.5(2)
O1 C1 C2 S2 . -36.9(3)
C3 S2 C2 C1 . -60.2(3)
C4 N1 C3 S1 . 1.6(3)
C4 N1 C3 S2 . -177.7(2)
C5 S1 C3 N1 . -2.8(2)
C5 S1 C3 S2 . 176.57(19)
C2 S2 C3 N1 . 159.1(2)
C2 S2 C3 S1 . -20.2(2)
C3 N1 C4 C9 . 177.9(3)
C3 N1 C4 C5 . 0.8(4)
C9 C4 C5 C6 . -4.0(4)
N1 C4 C5 C6 . 173.3(3)
C9 C4 C5 S1 . 179.9(2)
N1 C4 C5 S1 . -2.8(3)
C3 S1 C5 C6 . -172.7(3)
C3 S1 C5 C4 . 2.9(2)
C4 C5 C6 C7 . 1.9(4)
S1 C5 C6 C7 . 177.0(2)
C5 C6 C7 C8 . 1.3(5)
C6 C7 C8 C9 . -2.3(5)
C7 C8 C9 C4 . 0.1(5)
N1 C4 C9 C8 . -174.0(3)
C5 C4 C9 C8 . 3.0(5)
C12 N2 C10 N3 . 0.3(4)
Cu1 N2 C10 N3 . 178.4(2)
C11 N3 C10 N2 . -0.1(4)
C10 N3 C11 C12 . -0.1(4)
N3 C11 C12 N2 . 0.3(4)
C10 N2 C12 C11 . -0.3(4)
Cu1 N2 C12 C11 . -178.4(2)
